data_7104289
loop_
_publ_author_name
'Zhang, Dong'
'Zhang, Qiong'
'Su, Jianhua'
'Tian, He'

_publ_section_title
;
 A dual-ion-switched molecular brake based on ferrocene.
;
_journal_issue 13
_journal_name_full 'Chemical communications (Cambridge, England)'
_journal_page_first 1700
_journal_page_last 1702
_journal_paper_doi 10.1039/b823073k
_journal_volume 34
_journal_year 2009
_chemical_formula_sum 'C46 H46 Fe N2 O3'
_chemical_formula_weight 730.70
_chemical_name_common
;1,1-Ferrocene-bis(2-(1,1,3-trimethyl-1H-benzo(e)indol-2(3H)-
ylidene)ethanone)
;
_chemical_name_systematic
;
?
;
_space_group_IT_number 14
_symmetry_cell_setting monoclinic
_symmetry_space_group_name_Hall '-P 2yn'
_symmetry_space_group_name_H-M 'P 1 21/n 1'
_atom_sites_solution_hydrogens geom
_atom_sites_solution_primary direct
_atom_sites_solution_secondary difmap
_audit_creation_method SHELXL-97
_cell_angle_alpha 90.00
_cell_angle_beta 102.495(2)
_cell_angle_gamma 90.00
_cell_formula_units_Z 4
_cell_length_a 9.4657(8)
_cell_length_b 19.9920(18)
_cell_length_c 20.7193(18)
_cell_measurement_reflns_used 3407
_cell_measurement_temperature 293(2)
_cell_measurement_theta_max 40.777
_cell_measurement_theta_min 4.508
_cell_volume 3828.0(6)
_computing_cell_refinement 'Bruker SMART'
_computing_data_collection 'Bruker SMART'
_computing_data_reduction 'Bruker SHELXTL'
_computing_molecular_graphics 'Bruker SHELXTL'
_computing_publication_material 'Bruker SHELXTL'
_computing_structure_refinement 'SHELXL-97 (Sheldrick, 1997)'
_computing_structure_solution 'SHELXS-97 (Sheldrick, 1990)'
_diffrn_ambient_temperature 293(2)
_diffrn_measured_fraction_theta_full 0.998
_diffrn_measured_fraction_theta_max 0.998
_diffrn_measurement_device_type 'CCD area detector'
_diffrn_measurement_method 'phi and omega scans'
_diffrn_radiation_monochromator graphite
_diffrn_radiation_source 'fine-focus sealed tube'
_diffrn_radiation_type MoK\a
_diffrn_radiation_wavelength 0.71073
_diffrn_reflns_av_R_equivalents 0.0512
_diffrn_reflns_av_sigmaI/netI 0.0735
_diffrn_reflns_limit_h_max 11
_diffrn_reflns_limit_h_min -11
_diffrn_reflns_limit_k_max 22
_diffrn_reflns_limit_k_min -24
_diffrn_reflns_limit_l_max 25
_diffrn_reflns_limit_l_min -24
_diffrn_reflns_number 20822
_diffrn_reflns_theta_full 26.00
_diffrn_reflns_theta_max 26.00
_diffrn_reflns_theta_min 2.01
_exptl_absorpt_coefficient_mu 0.437
_exptl_absorpt_correction_T_max 1.00000
_exptl_absorpt_correction_T_min 0.75948
_exptl_absorpt_correction_type empirical
_exptl_absorpt_process_details sadabs
_exptl_crystal_colour red
_exptl_crystal_density_diffrn 1.268
_exptl_crystal_density_method 'not measured'
_exptl_crystal_description prismatic
_exptl_crystal_F_000 1544
_exptl_crystal_size_max 0.327
_exptl_crystal_size_mid 0.311
_exptl_crystal_size_min 0.214
_refine_diff_density_max 0.487
_refine_diff_density_min -0.556
_refine_diff_density_rms 0.055
_refine_ls_extinction_method none
_refine_ls_goodness_of_fit_ref 0.928
_refine_ls_hydrogen_treatment mixed
_refine_ls_matrix_type full
_refine_ls_number_parameters 465
_refine_ls_number_reflns 7513
_refine_ls_number_restraints 2
_refine_ls_restrained_S_all 0.933
_refine_ls_R_factor_all 0.0927
_refine_ls_R_factor_gt 0.0562
_refine_ls_shift/su_max 0.029
_refine_ls_shift/su_mean 0.002
_refine_ls_structure_factor_coef Fsqd
_refine_ls_weighting_details 'calc w=1/[\s^2^(Fo^2^)+(0.0733P)^2^+0.0000P] where P=(Fo^2^+2Fc^2^)/3'
_refine_ls_weighting_scheme calc
_refine_ls_wR_factor_gt 0.1369
_refine_ls_wR_factor_ref 0.1516
_reflns_number_gt 4466
_reflns_number_total 7513
_reflns_threshold_expression >2sigma(I)
_cod_data_source_file B823073K.txt
_cod_data_source_block cd28570
_cod_depositor_comments
;
The following automatic conversions were performed:
'_symmetry_cell_setting' value 'Monoclinic' changed to 'monoclinic'
according to '/home/saulius/struct/CIF-dictionaries/cif_core.dic'
dictionary named 'cif_core.dic' version 2.4.1 from 2010-06-29.

Automatic conversion script
Id: cif_fix_enum 1527 2010-12-29 10:47:43Z saulius 
;
_cod_original_sg_symbol_H-M P2(1)/n
_cod_database_code 7104289

loop_
_symmetry_equiv_pos_as_xyz
'x, y, z'
'-x+1/2, y+1/2, -z+1/2'
'-x, -y, -z'
'x-1/2, -y-1/2, z-1/2'

loop_
_atom_site_label
_atom_site_type_symbol
_atom_site_fract_x
_atom_site_fract_y
_atom_site_fract_z
_atom_site_U_iso_or_equiv
_atom_site_adp_type
_atom_site_occupancy
_atom_site_symmetry_multiplicity
_atom_site_calc_flag
_atom_site_refinement_flags
_atom_site_disorder_assembly
_atom_site_disorder_group
Fe Fe 1.05496(5) 0.73196(2) 1.01998(2) 0.04711(17) Uani 1 1 d . . .
N1 N 1.4521(3) 0.55865(13) 0.92748(14) 0.0559(7) Uani 1 1 d . . .
N2 N 0.6442(3) 0.67920(12) 0.76546(12) 0.0479(7) Uani 1 1 d . . .
O1 O 0.9834(3) 0.57635(12) 0.91366(12) 0.0682(7) Uani 1 1 d . . .
O2 O 0.7296(3) 0.82910(13) 0.92188(12) 0.0775(8) Uani 1 1 d . . .
O3 O 0.6769(8) 0.9395(3) 0.9904(3) 0.164(2) Uiso 1 1 d D . .
C1 C 0.9083(5) 0.65752(18) 1.01577(19) 0.0717(11) Uani 1 1 d . . .
H1 H 0.8209 0.6513 0.9810 0.086 Uiso 1 1 calc R . .
C2 C 0.9182(6) 0.6950(2) 1.0749(2) 0.0883(15) Uani 1 1 d . . .
H2 H 0.8391 0.7195 1.0880 0.106 Uiso 1 1 calc R . .
C3 C 1.0601(7) 0.6909(2) 1.1107(2) 0.0891(15) Uani 1 1 d . . .
H3A H 1.0982 0.7128 1.1532 0.107 Uiso 1 1 calc R . .
C4 C 1.1401(5) 0.65192(17) 1.07620(16) 0.0707(11) Uani 1 1 d . . .
H4 H 1.2432 0.6412 1.0904 0.085 Uiso 1 1 calc R . .
C5 C 1.0462(4) 0.63077(16) 1.01594(16) 0.0562(9) Uani 1 1 d . . .
C6 C 1.0829(4) 0.59451(16) 0.95884(16) 0.0515(8) Uani 1 1 d . . .
C7 C 1.2343(4) 0.58649(15) 0.96125(15) 0.0486(8) Uani 1 1 d . . .
H7 H 1.2944 0.6012 1.0003 0.058 Uiso 1 1 calc R . .
C8 C 1.3052(3) 0.56098(14) 0.91622(14) 0.0421(7) Uani 1 1 d . . .
C9 C 1.2463(3) 0.53105(14) 0.84743(14) 0.0419(7) Uani 1 1 d . . .
C10 C 1.3840(4) 0.51276(15) 0.82611(16) 0.0504(8) Uani 1 1 d . . .
C11 C 1.4996(4) 0.52927(16) 0.87461(18) 0.0552(9) Uani 1 1 d . . .
C12 C 1.6445(4) 0.5161(2) 0.8717(3) 0.0833(13) Uani 1 1 d . . .
H12 H 1.7209 0.5268 0.9066 0.100 Uiso 1 1 calc R . .
C13 C 1.6673(6) 0.4873(2) 0.8156(3) 0.0983(17) Uani 1 1 d . . .
H13 H 1.7616 0.4779 0.8121 0.118 Uiso 1 1 calc R . .
C14 C 1.5526(6) 0.4711(2) 0.7626(3) 0.0890(15) Uani 1 1 d . . .
C15 C 1.4059(5) 0.48359(16) 0.76686(19) 0.0656(10) Uani 1 1 d . . .
C16 C 1.2927(5) 0.46717(17) 0.71186(19) 0.0791(13) Uani 1 1 d . . .
H16 H 1.1970 0.4740 0.7146 0.095 Uiso 1 1 calc R . .
C17 C 1.3220(7) 0.4417(2) 0.6555(2) 0.1102(19) Uani 1 1 d . . .
H17 H 1.2465 0.4322 0.6198 0.132 Uiso 1 1 calc R . .
C18 C 1.4617(11) 0.4298(3) 0.6507(4) 0.152(3) Uani 1 1 d . . .
H18 H 1.4793 0.4121 0.6117 0.182 Uiso 1 1 calc R . .
C19 C 1.5771(8) 0.4432(3) 0.7020(3) 0.130(2) Uani 1 1 d . . .
H19 H 1.6709 0.4343 0.6975 0.156 Uiso 1 1 calc R . .
C20 C 1.1522(4) 0.46871(16) 0.85214(16) 0.0587(9) Uani 1 1 d . . .
H20A H 1.1100 0.4529 0.8085 0.088 Uiso 1 1 calc R . .
H20B H 1.0769 0.4803 0.8745 0.088 Uiso 1 1 calc R . .
H20C H 1.2115 0.4342 0.8763 0.088 Uiso 1 1 calc R . .
C21 C 1.1597(4) 0.58556(16) 0.80300(15) 0.0564(9) Uani 1 1 d . . .
H21A H 1.2220 0.6227 0.7997 0.085 Uiso 1 1 calc R . .
H21B H 1.0810 0.6004 0.8219 0.085 Uiso 1 1 calc R . .
H21C H 1.1221 0.5675 0.7598 0.085 Uiso 1 1 calc R . .
C22 C 1.5488(4) 0.58626(18) 0.98655(18) 0.0750(12) Uani 1 1 d . . .
H22A H 1.5425 0.6342 0.9856 0.113 Uiso 1 1 calc R . .
H22B H 1.6466 0.5729 0.9872 0.113 Uiso 1 1 calc R . .
H22C H 1.5206 0.5697 1.0254 0.113 Uiso 1 1 calc R . .
C23 C 1.0980(3) 0.76382(16) 0.93340(15) 0.0475(8) Uani 1 1 d . . .
H23 H 1.1044 0.7356 0.8954 0.057 Uiso 1 1 calc R . .
C24 C 1.2142(4) 0.78139(17) 0.98618(16) 0.0573(9) Uani 1 1 d . . .
H24 H 1.3150 0.7669 0.9916 0.069 Uiso 1 1 calc R . .
C25 C 1.1587(4) 0.82236(17) 1.03008(17) 0.0589(9) Uani 1 1 d . . .
H25 H 1.2143 0.8412 1.0715 0.071 Uiso 1 1 calc R . .
C26 C 1.0104(4) 0.83103(15) 1.00491(15) 0.0495(8) Uani 1 1 d . . .
H26 H 0.9447 0.8573 1.0256 0.059 Uiso 1 1 calc R . .
C27 C 0.9708(4) 0.79498(15) 0.94493(14) 0.0458(8) Uani 1 1 d . . .
C28 C 0.8191(4) 0.79051(17) 0.90638(16) 0.0518(8) Uani 1 1 d . . .
C29 C 0.7869(4) 0.74157(16) 0.85429(16) 0.0533(9) Uani 1 1 d . . .
H29 H 0.8645 0.7154 0.8486 0.064 Uiso 1 1 calc R . .
C30 C 0.6589(3) 0.72856(15) 0.81259(14) 0.0442(7) Uani 1 1 d . . .
C31 C 0.5101(3) 0.76214(15) 0.80606(14) 0.0412(7) Uani 1 1 d . . .
C32 C 0.4189(3) 0.72423(14) 0.74786(13) 0.0416(7) Uani 1 1 d . . .
C33 C 0.5021(4) 0.67596(15) 0.72802(13) 0.0441(8) Uani 1 1 d . . .
C34 C 0.4469(4) 0.63159(16) 0.67591(15) 0.0547(9) Uani 1 1 d . . .
H34 H 0.5051 0.5987 0.6634 0.066 Uiso 1 1 calc R . .
C35 C 0.3064(4) 0.63822(17) 0.64445(16) 0.0588(10) Uani 1 1 d . . .
H35 H 0.2683 0.6090 0.6101 0.071 Uiso 1 1 calc R . .
C36 C 0.2159(4) 0.68809(17) 0.66213(14) 0.0519(9) Uani 1 1 d . . .
C37 C 0.2721(4) 0.73217(15) 0.71607(14) 0.0489(8) Uani 1 1 d . . .
C38 C 0.1773(4) 0.78097(18) 0.73296(18) 0.0644(10) Uani 1 1 d . . .
H38 H 0.2111 0.8100 0.7680 0.077 Uiso 1 1 calc R . .
C39 C 0.0387(5) 0.7859(2) 0.6989(2) 0.0842(13) Uani 1 1 d . . .
H39 H -0.0215 0.8181 0.7111 0.101 Uiso 1 1 calc R . .
C40 C -0.0154(5) 0.7435(2) 0.6458(2) 0.0899(14) Uani 1 1 d . . .
H40 H -0.1107 0.7479 0.6225 0.108 Uiso 1 1 calc R . .
C41 C 0.0711(5) 0.6957(2) 0.62808(18) 0.0718(11) Uani 1 1 d . . .
H41 H 0.0339 0.6675 0.5928 0.086 Uiso 1 1 calc R . .
C42 C 0.4511(4) 0.74986(18) 0.86875(15) 0.0589(9) Uani 1 1 d . . .
H42A H 0.3573 0.7701 0.8636 0.088 Uiso 1 1 calc R . .
H42B H 0.5158 0.7693 0.9062 0.088 Uiso 1 1 calc R . .
H42C H 0.4435 0.7026 0.8756 0.088 Uiso 1 1 calc R . .
C43 C 0.5190(4) 0.83705(15) 0.78959(15) 0.0529(9) Uani 1 1 d . . .
H43A H 0.5533 0.8418 0.7495 0.079 Uiso 1 1 calc R . .
H43B H 0.5845 0.8591 0.8251 0.079 Uiso 1 1 calc R . .
H43C H 0.4247 0.8569 0.7840 0.079 Uiso 1 1 calc R . .
C44 C 0.7630(4) 0.63825(17) 0.75474(17) 0.0644(10) Uani 1 1 d . . .
H44A H 0.8299 0.6655 0.7375 0.097 Uiso 1 1 calc R . .
H44B H 0.7265 0.6034 0.7237 0.097 Uiso 1 1 calc R . .
H44C H 0.8116 0.6187 0.7959 0.097 Uiso 1 1 calc R . .
C46 C 0.6202(9) 1.0092(4) 0.9030(4) 0.206(3) Uiso 1 1 d . . .
H46A H 0.6175 0.9723 0.8731 0.309 Uiso 1 1 calc R . .
H46B H 0.6431 1.0496 0.8823 0.309 Uiso 1 1 calc R . .
H46C H 0.5275 1.0139 0.9142 0.309 Uiso 1 1 calc R . .
C45 C 0.7271(10) 0.9972(4) 0.9611(4) 0.215(4) Uiso 1 1 d D . .
H45A H 0.7363 1.0353 0.9907 0.258 Uiso 1 1 calc R . .
H45B H 0.8203 0.9886 0.9504 0.258 Uiso 1 1 calc R . .
H3 H 0.5807(18) 0.9179(9) 0.9797(8) 0.253(5) Uiso 1 1 d D . .

loop_
_atom_site_aniso_label
_atom_site_aniso_U_11
_atom_site_aniso_U_22
_atom_site_aniso_U_33
_atom_site_aniso_U_23
_atom_site_aniso_U_13
_atom_site_aniso_U_12
Fe 0.0595(3) 0.0423(3) 0.0420(3) 0.0015(2) 0.0165(2) 0.0011(2)
N1 0.0407(18) 0.0555(18) 0.0669(18) 0.0060(14) 0.0015(15) -0.0044(13)
N2 0.0474(18) 0.0447(16) 0.0492(15) -0.0053(12) 0.0051(13) 0.0059(12)
O1 0.0488(16) 0.0813(18) 0.0716(16) -0.0215(14) 0.0065(13) -0.0023(13)
O2 0.0553(17) 0.0820(19) 0.0852(18) -0.0322(15) -0.0066(14) 0.0166(14)
C1 0.083(3) 0.049(2) 0.097(3) 0.000(2) 0.049(2) -0.013(2)
C2 0.132(4) 0.051(3) 0.112(4) 0.003(2) 0.092(3) -0.001(3)
C3 0.168(5) 0.060(3) 0.055(2) 0.011(2) 0.057(3) 0.015(3)
C4 0.119(4) 0.049(2) 0.043(2) 0.0067(16) 0.016(2) 0.016(2)
C5 0.079(3) 0.0420(19) 0.052(2) 0.0044(15) 0.0235(19) 0.0031(18)
C6 0.057(2) 0.044(2) 0.0522(19) 0.0006(15) 0.0094(18) -0.0010(16)
C7 0.048(2) 0.047(2) 0.0451(18) -0.0068(15) -0.0005(16) -0.0012(15)
C8 0.0374(19) 0.0350(17) 0.0488(18) 0.0042(14) -0.0022(15) -0.0020(13)
C9 0.047(2) 0.0348(17) 0.0427(17) -0.0012(13) 0.0079(15) -0.0023(14)
C10 0.053(2) 0.0356(18) 0.066(2) 0.0074(16) 0.0205(19) 0.0020(15)
C11 0.046(2) 0.046(2) 0.078(2) 0.0168(18) 0.023(2) 0.0040(16)
C12 0.053(3) 0.068(3) 0.133(4) 0.035(3) 0.029(3) 0.010(2)
C13 0.085(4) 0.081(3) 0.150(5) 0.046(3) 0.074(4) 0.039(3)
C14 0.121(4) 0.052(3) 0.117(4) 0.020(2) 0.078(3) 0.027(3)
C15 0.094(3) 0.038(2) 0.077(3) 0.0045(18) 0.045(2) 0.0057(19)
C16 0.126(4) 0.047(2) 0.077(3) -0.0118(19) 0.049(3) -0.007(2)
C17 0.189(6) 0.070(3) 0.091(3) -0.022(2) 0.074(4) -0.012(3)
C18 0.278(11) 0.068(4) 0.156(6) -0.023(4) 0.150(7) 0.005(5)
C19 0.188(7) 0.073(4) 0.170(6) 0.010(4) 0.127(6) 0.038(4)
C20 0.069(3) 0.048(2) 0.060(2) -0.0087(16) 0.0165(19) -0.0191(17)
C21 0.060(2) 0.056(2) 0.0484(19) 0.0027(16) 0.0013(17) 0.0045(17)
C22 0.056(3) 0.071(3) 0.085(3) 0.010(2) -0.014(2) -0.016(2)
C23 0.045(2) 0.057(2) 0.0397(17) 0.0073(15) 0.0085(15) -0.0043(16)
C24 0.040(2) 0.074(3) 0.056(2) 0.0090(18) 0.0061(17) -0.0066(17)
C25 0.056(2) 0.055(2) 0.057(2) -0.0011(17) -0.0062(19) -0.0100(17)
C26 0.058(2) 0.0366(18) 0.0491(18) 0.0007(14) 0.0012(16) -0.0018(15)
C27 0.050(2) 0.0407(18) 0.0444(18) 0.0013(14) 0.0057(16) -0.0034(15)
C28 0.045(2) 0.052(2) 0.054(2) -0.0034(16) 0.0014(17) 0.0021(16)
C29 0.043(2) 0.053(2) 0.061(2) -0.0079(17) 0.0043(17) 0.0073(16)
C30 0.046(2) 0.0437(19) 0.0412(17) 0.0007(14) 0.0063(15) 0.0001(15)
C31 0.0400(19) 0.0420(18) 0.0389(16) -0.0005(13) 0.0029(14) 0.0001(14)
C32 0.046(2) 0.0396(18) 0.0355(16) 0.0030(13) 0.0000(14) -0.0029(14)
C33 0.055(2) 0.0394(18) 0.0359(16) 0.0022(13) 0.0056(15) -0.0060(15)
C34 0.069(3) 0.047(2) 0.0459(19) -0.0046(15) 0.0090(18) -0.0051(17)
C35 0.074(3) 0.053(2) 0.0431(18) -0.0024(16) 0.0004(19) -0.0177(19)
C36 0.059(2) 0.050(2) 0.0404(18) 0.0072(15) -0.0019(17) -0.0112(17)
C37 0.055(2) 0.0470(19) 0.0402(17) 0.0063(15) 0.0015(16) -0.0087(17)
C38 0.054(3) 0.066(2) 0.064(2) -0.0050(18) -0.007(2) 0.0037(18)
C39 0.057(3) 0.083(3) 0.099(3) -0.015(2) -0.014(2) 0.012(2)
C40 0.065(3) 0.093(3) 0.092(3) -0.004(3) -0.026(3) -0.001(3)
C41 0.073(3) 0.070(3) 0.059(2) 0.000(2) -0.014(2) -0.016(2)
C42 0.054(2) 0.078(3) 0.0434(18) -0.0003(16) 0.0088(16) -0.0074(18)
C43 0.055(2) 0.044(2) 0.057(2) -0.0044(15) 0.0053(17) 0.0027(15)
C44 0.064(3) 0.058(2) 0.071(2) -0.0115(18) 0.015(2) 0.0060(19)

loop_
_atom_type_symbol
_atom_type_description
_atom_type_scat_dispersion_real
_atom_type_scat_dispersion_imag
_atom_type_scat_source
C C 0.0033 0.0016 'International Tables Vol C Tables 4.2.6.8 and 6.1.1.4'
H H 0.0000 0.0000 'International Tables Vol C Tables 4.2.6.8 and 6.1.1.4'
N N 0.0061 0.0033 'International Tables Vol C Tables 4.2.6.8 and 6.1.1.4'
O O 0.0106 0.0060 'International Tables Vol C Tables 4.2.6.8 and 6.1.1.4'
Fe Fe 0.3463 0.8444 'International Tables Vol C Tables 4.2.6.8 and 6.1.1.4'

loop_
_geom_angle_atom_site_label_1
_geom_angle_atom_site_label_2
_geom_angle_atom_site_label_3
_geom_angle
_geom_angle_site_symmetry_1
_geom_angle_site_symmetry_3
_geom_angle_publ_flag
C1 Fe C5 40.74(14) . . ?
C1 Fe C27 105.78(15) . . ?
C5 Fe C27 125.71(13) . . ?
C1 Fe C23 117.41(14) . . ?
C5 Fe C23 106.96(13) . . ?
C27 Fe C23 41.06(12) . . ?
C1 Fe C26 126.27(15) . . ?
C5 Fe C26 163.82(14) . . ?
C27 Fe C26 40.79(11) . . ?
C23 Fe C26 68.46(13) . . ?
C1 Fe C2 40.98(15) . . ?
C5 Fe C2 68.65(15) . . ?
C27 Fe C2 117.51(19) . . ?
C23 Fe C2 151.85(19) . . ?
C26 Fe C2 107.61(16) . . ?
C1 Fe C4 68.31(17) . . ?
C5 Fe C4 41.22(13) . . ?
C27 Fe C4 165.33(13) . . ?
C23 Fe C4 128.46(14) . . ?
C26 Fe C4 153.41(13) . . ?
C2 Fe C4 67.50(19) . . ?
C1 Fe C3 67.89(19) . . ?
C5 Fe C3 68.22(15) . . ?
C27 Fe C3 152.09(17) . . ?
C23 Fe C3 166.40(19) . . ?
C26 Fe C3 119.70(15) . . ?
C2 Fe C3 39.83(17) . . ?
C4 Fe C3 39.74(15) . . ?
C1 Fe C25 164.46(16) . . ?
C5 Fe C25 154.28(15) . . ?
C27 Fe C25 68.26(13) . . ?
C23 Fe C25 68.22(13) . . ?
C26 Fe C25 40.07(13) . . ?
C2 Fe C25 127.71(16) . . ?
C4 Fe C25 120.86(16) . . ?
C3 Fe C25 110.22(18) . . ?
C1 Fe C24 152.69(15) . . ?
C5 Fe C24 119.63(15) . . ?
C27 Fe C24 68.52(13) . . ?
C23 Fe C24 40.71(12) . . ?
C26 Fe C24 67.75(14) . . ?
C2 Fe C24 165.70(18) . . ?
C4 Fe C24 110.16(16) . . ?
C3 Fe C24 129.5(2) . . ?
C25 Fe C24 40.22(13) . . ?
C8 N1 C11 111.7(3) . . ?
C8 N1 C22 124.1(3) . . ?
C11 N1 C22 124.2(3) . . ?
C30 N2 C33 111.4(2) . . ?
C30 N2 C44 123.6(3) . . ?
C33 N2 C44 125.0(3) . . ?
C45 O3 H3 129.0(14) . . ?
C5 C1 C2 108.0(4) . . ?
C5 C1 Fe 69.7(2) . . ?
C2 C1 Fe 70.0(2) . . ?
C5 C1 H1 126.0 . . ?
C2 C1 H1 126.0 . . ?
Fe C1 H1 126.0 . . ?
C3 C2 C1 107.7(4) . . ?
C3 C2 Fe 70.3(2) . . ?
C1 C2 Fe 69.0(2) . . ?
C3 C2 H2 126.1 . . ?
C1 C2 H2 126.1 . . ?
Fe C2 H2 126.1 . . ?
C4 C3 C2 109.3(4) . . ?
C4 C3 Fe 70.0(2) . . ?
C2 C3 Fe 69.9(2) . . ?
C4 C3 H3A 125.3 . . ?
C2 C3 H3A 125.3 . . ?
Fe C3 H3A 125.3 . . ?
C3 C4 C5 108.1(4) . . ?
C3 C4 Fe 70.2(2) . . ?
C5 C4 Fe 68.86(19) . . ?
C3 C4 H4 126.0 . . ?
C5 C4 H4 126.0 . . ?
Fe C4 H4 126.0 . . ?
C1 C5 C4 106.9(3) . . ?
C1 C5 C6 123.8(3) . . ?
C4 C5 C6 128.9(3) . . ?
C1 C5 Fe 69.6(2) . . ?
C4 C5 Fe 69.92(19) . . ?
C6 C5 Fe 120.2(2) . . ?
O1 C6 C7 126.1(3) . . ?
O1 C6 C5 118.4(3) . . ?
C7 C6 C5 115.5(3) . . ?
C8 C7 C6 131.0(3) . . ?
C8 C7 H7 114.5 . . ?
C6 C7 H7 114.5 . . ?
N1 C8 C7 122.2(3) . . ?
N1 C8 C9 107.4(3) . . ?
C7 C8 C9 130.4(3) . . ?
C10 C9 C8 101.7(2) . . ?
C10 C9 C21 112.2(3) . . ?
C8 C9 C21 108.5(2) . . ?
C10 C9 C20 111.6(3) . . ?
C8 C9 C20 110.7(2) . . ?
C21 C9 C20 111.6(3) . . ?
C11 C10 C15 119.9(3) . . ?
C11 C10 C9 109.5(3) . . ?
C15 C10 C9 130.7(3) . . ?
C10 C11 N1 109.7(3) . . ?
C10 C11 C12 123.9(4) . . ?
N1 C11 C12 126.3(4) . . ?
C13 C12 C11 116.9(4) . . ?
C13 C12 H12 121.5 . . ?
C11 C12 H12 121.5 . . ?
C12 C13 C14 121.9(4) . . ?
C12 C13 H13 119.1 . . ?
C14 C13 H13 119.1 . . ?
C13 C14 C15 120.5(4) . . ?
C13 C14 C19 121.9(6) . . ?
C15 C14 C19 117.6(6) . . ?
C10 C15 C16 124.4(4) . . ?
C10 C15 C14 116.8(4) . . ?
C16 C15 C14 118.9(4) . . ?
C17 C16 C15 121.1(5) . . ?
C17 C16 H16 119.4 . . ?
C15 C16 H16 119.4 . . ?
C16 C17 C18 120.5(6) . . ?
C16 C17 H17 119.7 . . ?
C18 C17 H17 119.7 . . ?
C17 C18 C19 121.9(6) . . ?
C17 C18 H18 119.1 . . ?
C19 C18 H18 119.1 . . ?
C18 C19 C14 120.0(6) . . ?
C18 C19 H19 120.0 . . ?
C14 C19 H19 120.0 . . ?
C9 C20 H20A 109.5 . . ?
C9 C20 H20B 109.5 . . ?
H20A C20 H20B 109.5 . . ?
C9 C20 H20C 109.5 . . ?
H20A C20 H20C 109.5 . . ?
H20B C20 H20C 109.5 . . ?
C9 C21 H21A 109.5 . . ?
C9 C21 H21B 109.5 . . ?
H21A C21 H21B 109.5 . . ?
C9 C21 H21C 109.5 . . ?
H21A C21 H21C 109.5 . . ?
H21B C21 H21C 109.5 . . ?
N1 C22 H22A 109.5 . . ?
N1 C22 H22B 109.5 . . ?
H22A C22 H22B 109.5 . . ?
N1 C22 H22C 109.5 . . ?
H22A C22 H22C 109.5 . . ?
H22B C22 H22C 109.5 . . ?
C24 C23 C27 107.8(3) . . ?
C24 C23 Fe 70.48(17) . . ?
C27 C23 Fe 69.46(17) . . ?
C24 C23 H23 126.1 . . ?
C27 C23 H23 126.1 . . ?
Fe C23 H23 126.1 . . ?
C25 C24 C23 107.9(3) . . ?
C25 C24 Fe 69.8(2) . . ?
C23 C24 Fe 68.81(18) . . ?
C25 C24 H24 126.1 . . ?
C23 C24 H24 126.1 . . ?
Fe C24 H24 126.1 . . ?
C26 C25 C24 108.4(3) . . ?
C26 C25 Fe 69.55(18) . . ?
C24 C25 Fe 69.98(19) . . ?
C26 C25 H25 125.8 . . ?
C24 C25 H25 125.8 . . ?
Fe C25 H25 125.8 . . ?
C25 C26 C27 108.6(3) . . ?
C25 C26 Fe 70.38(18) . . ?
C27 C26 Fe 69.26(17) . . ?
C25 C26 H26 125.7 . . ?
C27 C26 H26 125.7 . . ?
Fe C26 H26 125.7 . . ?
C26 C27 C23 107.3(3) . . ?
C26 C27 C28 123.0(3) . . ?
C23 C27 C28 129.7(3) . . ?
C26 C27 Fe 69.95(17) . . ?
C23 C27 Fe 69.48(17) . . ?
C28 C27 Fe 123.3(2) . . ?
O2 C28 C29 124.9(3) . . ?
O2 C28 C27 117.3(3) . . ?
C29 C28 C27 117.8(3) . . ?
C30 C29 C28 128.7(3) . . ?
C30 C29 H29 115.7 . . ?
C28 C29 H29 115.7 . . ?
C29 C30 N2 122.1(3) . . ?
C29 C30 C31 130.4(3) . . ?
N2 C30 C31 107.5(2) . . ?
C32 C31 C42 110.0(3) . . ?
C32 C31 C30 101.7(2) . . ?
C42 C31 C30 110.4(2) . . ?
C32 C31 C43 110.9(2) . . ?
C42 C31 C43 112.9(3) . . ?
C30 C31 C43 110.5(2) . . ?
C33 C32 C37 120.9(3) . . ?
C33 C32 C31 109.0(3) . . ?
C37 C32 C31 130.1(3) . . ?
C32 C33 N2 110.4(3) . . ?
C32 C33 C34 122.3(3) . . ?
N2 C33 C34 127.3(3) . . ?
C35 C34 C33 118.0(3) . . ?
C35 C34 H34 121.0 . . ?
C33 C34 H34 121.0 . . ?
C34 C35 C36 122.1(3) . . ?
C34 C35 H35 119.0 . . ?
C36 C35 H35 119.0 . . ?
C41 C36 C35 121.7(3) . . ?
C41 C36 C37 118.8(3) . . ?
C35 C36 C37 119.5(3) . . ?
C32 C37 C38 125.0(3) . . ?
C32 C37 C36 117.2(3) . . ?
C38 C37 C36 117.9(3) . . ?
C39 C38 C37 121.0(3) . . ?
C39 C38 H38 119.5 . . ?
C37 C38 H38 119.5 . . ?
C38 C39 C40 121.1(4) . . ?
C38 C39 H39 119.5 . . ?
C40 C39 H39 119.5 . . ?
C41 C40 C39 120.0(4) . . ?
C41 C40 H40 120.0 . . ?
C39 C40 H40 120.0 . . ?
C40 C41 C36 121.2(4) . . ?
C40 C41 H41 119.4 . . ?
C36 C41 H41 119.4 . . ?
C31 C42 H42A 109.5 . . ?
C31 C42 H42B 109.5 . . ?
H42A C42 H42B 109.5 . . ?
C31 C42 H42C 109.5 . . ?
H42A C42 H42C 109.5 . . ?
H42B C42 H42C 109.5 . . ?
C31 C43 H43A 109.5 . . ?
C31 C43 H43B 109.5 . . ?
H43A C43 H43B 109.5 . . ?
C31 C43 H43C 109.5 . . ?
H43A C43 H43C 109.5 . . ?
H43B C43 H43C 109.5 . . ?
N2 C44 H44A 109.5 . . ?
N2 C44 H44B 109.5 . . ?
H44A C44 H44B 109.5 . . ?
N2 C44 H44C 109.5 . . ?
H44A C44 H44C 109.5 . . ?
H44B C44 H44C 109.5 . . ?
C45 C46 H46A 109.5 . . ?
C45 C46 H46B 109.5 . . ?
H46A C46 H46B 109.5 . . ?
C45 C46 H46C 109.5 . . ?
H46A C46 H46C 109.5 . . ?
H46B C46 H46C 109.5 . . ?
C46 C45 O3 104.8(7) . . ?
C46 C45 H45A 110.8 . . ?
O3 C45 H45A 110.8 . . ?
C46 C45 H45B 110.8 . . ?
O3 C45 H45B 110.8 . . ?
H45A C45 H45B 108.9 . . ?

loop_
_geom_bond_atom_site_label_1
_geom_bond_atom_site_label_2
_geom_bond_distance
_geom_bond_site_symmetry_2
_geom_bond_publ_flag
Fe C1 2.024(4) . ?
Fe C5 2.026(3) . ?
Fe C27 2.026(3) . ?
Fe C23 2.026(3) . ?
Fe C26 2.035(3) . ?
Fe C2 2.038(4) . ?
Fe C4 2.040(3) . ?
Fe C3 2.042(4) . ?
Fe C25 2.046(3) . ?
Fe C24 2.048(3) . ?
N1 C8 1.360(4) . ?
N1 C11 1.400(4) . ?
N1 C22 1.468(4) . ?
N2 C30 1.374(4) . ?
N2 C33 1.401(4) . ?
N2 C44 1.447(4) . ?
O1 C6 1.230(4) . ?
O2 C28 1.239(4) . ?
O3 C45 1.434(8) . ?
O3 H3 0.988(14) . ?
C1 C5 1.410(5) . ?
C1 C2 1.422(5) . ?
C1 H1 0.9800 . ?
C2 C3 1.390(6) . ?
C2 H2 0.9800 . ?
C3 C4 1.388(5) . ?
C3 H3A 0.9800 . ?
C4 C5 1.431(5) . ?
C4 H4 0.9800 . ?
C5 C6 1.491(4) . ?
C6 C7 1.432(4) . ?
C7 C8 1.361(4) . ?
C7 H7 0.9300 . ?
C8 C9 1.535(4) . ?
C9 C10 1.510(4) . ?
C9 C21 1.543(4) . ?
C9 C20 1.547(4) . ?
C10 C11 1.356(4) . ?
C10 C15 1.414(5) . ?
C11 C12 1.411(5) . ?
C12 C13 1.356(6) . ?
C12 H12 0.9300 . ?
C13 C14 1.404(6) . ?
C13 H13 0.9300 . ?
C14 C15 1.432(6) . ?
C14 C19 1.437(7) . ?
C15 C16 1.423(5) . ?
C16 C17 1.357(5) . ?
C16 H16 0.9300 . ?
C17 C18 1.368(9) . ?
C17 H17 0.9300 . ?
C18 C19 1.375(9) . ?
C18 H18 0.9300 . ?
C19 H19 0.9300 . ?
C20 H20A 0.9600 . ?
C20 H20B 0.9600 . ?
C20 H20C 0.9600 . ?
C21 H21A 0.9600 . ?
C21 H21B 0.9600 . ?
C21 H21C 0.9600 . ?
C22 H22A 0.9600 . ?
C22 H22B 0.9600 . ?
C22 H22C 0.9600 . ?
C23 C24 1.417(4) . ?
C23 C27 1.421(4) . ?
C23 H23 0.9800 . ?
C24 C25 1.407(5) . ?
C24 H24 0.9800 . ?
C25 C26 1.398(5) . ?
C25 H25 0.9800 . ?
C26 C27 1.415(4) . ?
C26 H26 0.9800 . ?
C27 C28 1.487(4) . ?
C28 C29 1.440(4) . ?
C29 C30 1.353(4) . ?
C29 H29 0.9300 . ?
C30 C31 1.540(4) . ?
C31 C32 1.524(4) . ?
C31 C42 1.540(4) . ?
C31 C43 1.542(4) . ?
C32 C33 1.364(4) . ?
C32 C37 1.412(4) . ?
C33 C34 1.408(4) . ?
C34 C35 1.355(4) . ?
C34 H34 0.9300 . ?
C35 C36 1.413(5) . ?
C35 H35 0.9300 . ?
C36 C41 1.408(5) . ?
C36 C37 1.432(4) . ?
C37 C38 1.420(5) . ?
C38 C39 1.352(5) . ?
C38 H38 0.9300 . ?
C39 C40 1.396(5) . ?
C39 H39 0.9300 . ?
C40 C41 1.360(6) . ?
C40 H40 0.9300 . ?
C41 H41 0.9300 . ?
C42 H42A 0.9600 . ?
C42 H42B 0.9600 . ?
C42 H42C 0.9600 . ?
C43 H43A 0.9600 . ?
C43 H43B 0.9600 . ?
C43 H43C 0.9600 . ?
C44 H44A 0.9600 . ?
C44 H44B 0.9600 . ?
C44 H44C 0.9600 . ?
C46 C45 1.415(8) . ?
C46 H46A 0.9600 . ?
C46 H46B 0.9600 . ?
C46 H46C 0.9600 . ?
C45 H45A 0.9700 . ?
C45 H45B 0.9700 . ?

loop_
_geom_torsion_atom_site_label_1
_geom_torsion_atom_site_label_2
_geom_torsion_atom_site_label_3
_geom_torsion_atom_site_label_4
_geom_torsion
_geom_torsion_site_symmetry_1
_geom_torsion_site_symmetry_2
_geom_torsion_site_symmetry_3
_geom_torsion_site_symmetry_4
_geom_torsion_publ_flag
C27 Fe C1 C5 127.0(2) . . . . ?
C23 Fe C1 C5 84.4(2) . . . . ?
C26 Fe C1 C5 166.74(18) . . . . ?
C2 Fe C1 C5 -119.1(4) . . . . ?
C4 Fe C1 C5 -38.9(2) . . . . ?
C3 Fe C1 C5 -81.8(2) . . . . ?
C25 Fe C1 C5 -167.9(5) . . . . ?
C24 Fe C1 C5 53.3(4) . . . . ?
C5 Fe C1 C2 119.1(4) . . . . ?
C27 Fe C1 C2 -114.0(3) . . . . ?
C23 Fe C1 C2 -156.6(3) . . . . ?
C26 Fe C1 C2 -74.2(3) . . . . ?
C4 Fe C1 C2 80.2(3) . . . . ?
C3 Fe C1 C2 37.2(3) . . . . ?
C25 Fe C1 C2 -48.9(6) . . . . ?
C24 Fe C1 C2 172.4(3) . . . . ?
C5 C1 C2 C3 -0.3(4) . . . . ?
Fe C1 C2 C3 -59.8(3) . . . . ?
C5 C1 C2 Fe 59.6(2) . . . . ?
C1 Fe C2 C3 119.0(4) . . . . ?
C5 Fe C2 C3 81.2(3) . . . . ?
C27 Fe C2 C3 -158.6(2) . . . . ?
C23 Fe C2 C3 167.4(3) . . . . ?
C26 Fe C2 C3 -115.5(3) . . . . ?
C4 Fe C2 C3 36.6(2) . . . . ?
C25 Fe C2 C3 -75.8(3) . . . . ?
C24 Fe C2 C3 -46.8(8) . . . . ?
C5 Fe C2 C1 -37.8(2) . . . . ?
C27 Fe C2 C1 82.4(3) . . . . ?
C23 Fe C2 C1 48.4(4) . . . . ?
C26 Fe C2 C1 125.5(2) . . . . ?
C4 Fe C2 C1 -82.3(3) . . . . ?
C3 Fe C2 C1 -119.0(4) . . . . ?
C25 Fe C2 C1 165.2(2) . . . . ?
C24 Fe C2 C1 -165.8(6) . . . . ?
C1 C2 C3 C4 -0.1(5) . . . . ?
Fe C2 C3 C4 -59.1(3) . . . . ?
C1 C2 C3 Fe 59.0(3) . . . . ?
C1 Fe C3 C4 82.2(3) . . . . ?
C5 Fe C3 C4 38.1(3) . . . . ?
C27 Fe C3 C4 164.2(3) . . . . ?
C23 Fe C3 C4 -33.5(9) . . . . ?
C26 Fe C3 C4 -157.5(2) . . . . ?
C2 Fe C3 C4 120.5(4) . . . . ?
C25 Fe C3 C4 -114.3(3) . . . . ?
C24 Fe C3 C4 -73.0(3) . . . . ?
C1 Fe C3 C2 -38.3(2) . . . . ?
C5 Fe C3 C2 -82.4(3) . . . . ?
C27 Fe C3 C2 43.7(5) . . . . ?
C23 Fe C3 C2 -154.0(6) . . . . ?
C26 Fe C3 C2 82.0(3) . . . . ?
C4 Fe C3 C2 -120.5(4) . . . . ?
C25 Fe C3 C2 125.2(3) . . . . ?
C24 Fe C3 C2 166.5(2) . . . . ?
C2 C3 C4 C5 0.4(4) . . . . ?
Fe C3 C4 C5 -58.6(2) . . . . ?
C2 C3 C4 Fe 59.0(3) . . . . ?
C1 Fe C4 C3 -81.1(3) . . . . ?
C5 Fe C4 C3 -119.5(4) . . . . ?
C27 Fe C4 C3 -149.8(6) . . . . ?
C23 Fe C4 C3 170.5(3) . . . . ?
C26 Fe C4 C3 47.8(5) . . . . ?
C2 Fe C4 C3 -36.7(3) . . . . ?
C25 Fe C4 C3 84.9(4) . . . . ?
C24 Fe C4 C3 128.2(3) . . . . ?
C1 Fe C4 C5 38.4(2) . . . . ?
C27 Fe C4 C5 -30.3(7) . . . . ?
C23 Fe C4 C5 -70.0(3) . . . . ?
C26 Fe C4 C5 167.3(3) . . . . ?
C2 Fe C4 C5 82.8(3) . . . . ?
C3 Fe C4 C5 119.5(4) . . . . ?
C25 Fe C4 C5 -155.6(2) . . . . ?
C24 Fe C4 C5 -112.3(2) . . . . ?
C2 C1 C5 C4 0.5(4) . . . . ?
Fe C1 C5 C4 60.3(2) . . . . ?
C2 C1 C5 C6 -173.2(3) . . . . ?
Fe C1 C5 C6 -113.4(3) . . . . ?
C2 C1 C5 Fe -59.8(2) . . . . ?
C3 C4 C5 C1 -0.6(4) . . . . ?
Fe C4 C5 C1 -60.0(2) . . . . ?
C3 C4 C5 C6 172.7(3) . . . . ?
Fe C4 C5 C6 113.2(3) . . . . ?
C3 C4 C5 Fe 59.5(3) . . . . ?
C27 Fe C5 C1 -71.3(3) . . . . ?
C23 Fe C5 C1 -112.5(2) . . . . ?
C26 Fe C5 C1 -41.6(6) . . . . ?
C2 Fe C5 C1 38.0(2) . . . . ?
C4 Fe C5 C1 117.8(3) . . . . ?
C3 Fe C5 C1 81.0(3) . . . . ?
C25 Fe C5 C1 172.6(3) . . . . ?
C24 Fe C5 C1 -155.0(2) . . . . ?
C1 Fe C5 C4 -117.8(3) . . . . ?
C27 Fe C5 C4 171.0(2) . . . . ?
C23 Fe C5 C4 129.7(2) . . . . ?
C26 Fe C5 C4 -159.3(4) . . . . ?
C2 Fe C5 C4 -79.8(3) . . . . ?
C3 Fe C5 C4 -36.8(3) . . . . ?
C25 Fe C5 C4 54.8(4) . . . . ?
C24 Fe C5 C4 87.3(2) . . . . ?
C1 Fe C5 C6 118.1(4) . . . . ?
C27 Fe C5 C6 46.8(4) . . . . ?
C23 Fe C5 C6 5.5(3) . . . . ?
C26 Fe C5 C6 76.5(6) . . . . ?
C2 Fe C5 C6 156.1(4) . . . . ?
C4 Fe C5 C6 -124.2(4) . . . . ?
C3 Fe C5 C6 -161.0(4) . . . . ?
C25 Fe C5 C6 -69.4(4) . . . . ?
C24 Fe C5 C6 -36.9(3) . . . . ?
C1 C5 C6 O1 -13.4(5) . . . . ?
C4 C5 C6 O1 174.4(3) . . . . ?
Fe C5 C6 O1 -97.9(3) . . . . ?
C1 C5 C6 C7 164.3(3) . . . . ?
C4 C5 C6 C7 -7.9(5) . . . . ?
Fe C5 C6 C7 79.8(3) . . . . ?
O1 C6 C7 C8 3.0(6) . . . . ?
C5 C6 C7 C8 -174.5(3) . . . . ?
C11 N1 C8 C7 178.9(3) . . . . ?
C22 N1 C8 C7 -3.6(5) . . . . ?
C11 N1 C8 C9 -1.2(3) . . . . ?
C22 N1 C8 C9 176.3(3) . . . . ?
C6 C7 C8 N1 178.9(3) . . . . ?
C6 C7 C8 C9 -1.0(6) . . . . ?
N1 C8 C9 C10 0.6(3) . . . . ?
C7 C8 C9 C10 -179.6(3) . . . . ?
N1 C8 C9 C21 -117.9(3) . . . . ?
C7 C8 C9 C21 62.0(4) . . . . ?
N1 C8 C9 C20 119.3(3) . . . . ?
C7 C8 C9 C20 -60.8(4) . . . . ?
C8 C9 C10 C11 0.3(3) . . . . ?
C21 C9 C10 C11 116.0(3) . . . . ?
C20 C9 C10 C11 -117.8(3) . . . . ?
C8 C9 C10 C15 -179.2(3) . . . . ?
C21 C9 C10 C15 -63.4(4) . . . . ?
C20 C9 C10 C15 62.7(4) . . . . ?
C15 C10 C11 N1 178.6(3) . . . . ?
C9 C10 C11 N1 -1.0(3) . . . . ?
C15 C10 C11 C12 -3.4(5) . . . . ?
C9 C10 C11 C12 177.1(3) . . . . ?
C8 N1 C11 C10 1.4(4) . . . . ?
C22 N1 C11 C10 -176.1(3) . . . . ?
C8 N1 C11 C12 -176.6(3) . . . . ?
C22 N1 C11 C12 5.9(5) . . . . ?
C10 C11 C12 C13 2.3(5) . . . . ?
N1 C11 C12 C13 -180.0(3) . . . . ?
C11 C12 C13 C14 0.1(6) . . . . ?
C12 C13 C14 C15 -1.3(6) . . . . ?
C12 C13 C14 C19 177.2(4) . . . . ?
C11 C10 C15 C16 -177.1(3) . . . . ?
C9 C10 C15 C16 2.3(5) . . . . ?
C11 C10 C15 C14 2.0(5) . . . . ?
C9 C10 C15 C14 -178.6(3) . . . . ?
C13 C14 C15 C10 0.3(5) . . . . ?
C19 C14 C15 C10 -178.3(4) . . . . ?
C13 C14 C15 C16 179.4(4) . . . . ?
C19 C14 C15 C16 0.8(5) . . . . ?
C10 C15 C16 C17 177.4(4) . . . . ?
C14 C15 C16 C17 -1.7(5) . . . . ?
C15 C16 C17 C18 1.4(7) . . . . ?
C16 C17 C18 C19 -0.3(9) . . . . ?
C17 C18 C19 C14 -0.5(10) . . . . ?
C13 C14 C19 C18 -178.3(5) . . . . ?
C15 C14 C19 C18 0.3(8) . . . . ?
C1 Fe C23 C24 -158.7(2) . . . . ?
C5 Fe C23 C24 -116.0(2) . . . . ?
C27 Fe C23 C24 118.7(3) . . . . ?
C26 Fe C23 C24 80.5(2) . . . . ?
C2 Fe C23 C24 167.7(3) . . . . ?
C4 Fe C23 C24 -75.6(3) . . . . ?
C3 Fe C23 C24 -48.8(7) . . . . ?
C25 Fe C23 C24 37.2(2) . . . . ?
C1 Fe C23 C27 82.6(2) . . . . ?
C5 Fe C23 C27 125.4(2) . . . . ?
C26 Fe C23 C27 -38.18(18) . . . . ?
C2 Fe C23 C27 49.1(4) . . . . ?
C4 Fe C23 C27 165.7(2) . . . . ?
C3 Fe C23 C27 -167.5(6) . . . . ?
C25 Fe C23 C27 -81.4(2) . . . . ?
C24 Fe C23 C27 -118.7(3) . . . . ?
C27 C23 C24 C25 0.6(4) . . . . ?
Fe C23 C24 C25 -59.1(2) . . . . ?
C27 C23 C24 Fe 59.7(2) . . . . ?
C1 Fe C24 C25 164.1(3) . . . . ?
C5 Fe C24 C25 -158.9(2) . . . . ?
C27 Fe C24 C25 81.3(2) . . . . ?
C23 Fe C24 C25 119.6(3) . . . . ?
C26 Fe C24 C25 37.19(19) . . . . ?
C2 Fe C24 C25 -36.5(8) . . . . ?
C4 Fe C24 C25 -114.3(2) . . . . ?
C3 Fe C24 C25 -73.7(3) . . . . ?
C1 Fe C24 C23 44.6(4) . . . . ?
C5 Fe C24 C23 81.6(2) . . . . ?
C27 Fe C24 C23 -38.27(19) . . . . ?
C26 Fe C24 C23 -82.4(2) . . . . ?
C2 Fe C24 C23 -156.0(7) . . . . ?
C4 Fe C24 C23 126.1(2) . . . . ?
C3 Fe C24 C23 166.7(2) . . . . ?
C25 Fe C24 C23 -119.6(3) . . . . ?
C23 C24 C25 C26 -0.7(4) . . . . ?
Fe C24 C25 C26 -59.1(2) . . . . ?
C23 C24 C25 Fe 58.4(2) . . . . ?
C1 Fe C25 C26 -32.4(6) . . . . ?
C5 Fe C25 C26 165.9(3) . . . . ?
C27 Fe C25 C26 37.63(19) . . . . ?
C23 Fe C25 C26 82.0(2) . . . . ?
C2 Fe C25 C26 -71.0(3) . . . . ?
C4 Fe C25 C26 -155.2(2) . . . . ?
C3 Fe C25 C26 -112.5(2) . . . . ?
C24 Fe C25 C26 119.7(3) . . . . ?
C1 Fe C25 C24 -152.1(5) . . . . ?
C5 Fe C25 C24 46.3(4) . . . . ?
C27 Fe C25 C24 -82.0(2) . . . . ?
C23 Fe C25 C24 -37.65(19) . . . . ?
C26 Fe C25 C24 -119.7(3) . . . . ?
C2 Fe C25 C24 169.3(3) . . . . ?
C4 Fe C25 C24 85.1(2) . . . . ?
C3 Fe C25 C24 127.9(2) . . . . ?
C24 C25 C26 C27 0.5(4) . . . . ?
Fe C25 C26 C27 -58.9(2) . . . . ?
C24 C25 C26 Fe 59.4(2) . . . . ?
C1 Fe C26 C25 169.7(2) . . . . ?
C5 Fe C26 C25 -157.8(4) . . . . ?
C27 Fe C26 C25 -119.8(3) . . . . ?
C23 Fe C26 C25 -81.3(2) . . . . ?
C2 Fe C26 C25 128.3(3) . . . . ?
C4 Fe C26 C25 53.5(4) . . . . ?
C3 Fe C26 C25 86.6(3) . . . . ?
C24 Fe C26 C25 -37.3(2) . . . . ?
C1 Fe C26 C27 -70.5(2) . . . . ?
C5 Fe C26 C27 -38.0(6) . . . . ?
C23 Fe C26 C27 38.42(19) . . . . ?
C2 Fe C26 C27 -111.9(2) . . . . ?
C4 Fe C26 C27 173.3(3) . . . . ?
C3 Fe C26 C27 -153.7(3) . . . . ?
C25 Fe C26 C27 119.8(3) . . . . ?
C24 Fe C26 C27 82.4(2) . . . . ?
C25 C26 C27 C23 -0.1(3) . . . . ?
Fe C26 C27 C23 -59.7(2) . . . . ?
C25 C26 C27 C28 177.0(3) . . . . ?
Fe C26 C27 C28 117.4(3) . . . . ?
C25 C26 C27 Fe 59.6(2) . . . . ?
C24 C23 C27 C26 -0.3(3) . . . . ?
Fe C23 C27 C26 60.0(2) . . . . ?
C24 C23 C27 C28 -177.1(3) . . . . ?
Fe C23 C27 C28 -116.8(3) . . . . ?
C24 C23 C27 Fe -60.3(2) . . . . ?
C1 Fe C27 C26 127.8(2) . . . . ?
C5 Fe C27 C26 167.8(2) . . . . ?
C23 Fe C27 C26 -118.3(3) . . . . ?
C2 Fe C27 C26 85.3(2) . . . . ?
C4 Fe C27 C26 -168.1(6) . . . . ?
C3 Fe C27 C26 55.4(4) . . . . ?
C25 Fe C27 C26 -37.0(2) . . . . ?
C24 Fe C27 C26 -80.4(2) . . . . ?
C1 Fe C27 C23 -113.8(2) . . . . ?
C5 Fe C27 C23 -73.9(2) . . . . ?
C26 Fe C27 C23 118.3(3) . . . . ?
C2 Fe C27 C23 -156.3(2) . . . . ?
C4 Fe C27 C23 -49.7(7) . . . . ?
C3 Fe C27 C23 173.8(4) . . . . ?
C25 Fe C27 C23 81.4(2) . . . . ?
C24 Fe C27 C23 37.95(19) . . . . ?
C1 Fe C27 C28 10.9(3) . . . . ?
C5 Fe C27 C28 50.9(3) . . . . ?
C23 Fe C27 C28 124.7(3) . . . . ?
C26 Fe C27 C28 -116.9(4) . . . . ?
C2 Fe C27 C28 -31.6(3) . . . . ?
C4 Fe C27 C28 75.0(7) . . . . ?
C3 Fe C27 C28 -61.5(5) . . . . ?
C25 Fe C27 C28 -153.9(3) . . . . ?
C24 Fe C27 C28 162.7(3) . . . . ?
C26 C27 C28 O2 12.5(5) . . . . ?
C23 C27 C28 O2 -171.2(3) . . . . ?
Fe C27 C28 O2 98.8(3) . . . . ?
C26 C27 C28 C29 -167.1(3) . . . . ?
C23 C27 C28 C29 9.2(5) . . . . ?
Fe C27 C28 C29 -80.7(4) . . . . ?
O2 C28 C29 C30 1.0(6) . . . . ?
C27 C28 C29 C30 -179.4(3) . . . . ?
C28 C29 C30 N2 -179.1(3) . . . . ?
C28 C29 C30 C31 1.7(6) . . . . ?
C33 N2 C30 C29 -179.3(3) . . . . ?
C44 N2 C30 C29 -1.8(5) . . . . ?
C33 N2 C30 C31 0.0(3) . . . . ?
C44 N2 C30 C31 177.5(3) . . . . ?
C29 C30 C31 C32 177.8(3) . . . . ?
N2 C30 C31 C32 -1.5(3) . . . . ?
C29 C30 C31 C42 -65.5(4) . . . . ?
N2 C30 C31 C42 115.2(3) . . . . ?
C29 C30 C31 C43 60.0(4) . . . . ?
N2 C30 C31 C43 -119.3(3) . . . . ?
C42 C31 C32 C33 -114.5(3) . . . . ?
C30 C31 C32 C33 2.5(3) . . . . ?
C43 C31 C32 C33 120.0(3) . . . . ?
C42 C31 C32 C37 64.6(4) . . . . ?
C30 C31 C32 C37 -178.4(3) . . . . ?
C43 C31 C32 C37 -61.0(4) . . . . ?
C37 C32 C33 N2 178.2(3) . . . . ?
C31 C32 C33 N2 -2.6(3) . . . . ?
C37 C32 C33 C34 -0.6(5) . . . . ?
C31 C32 C33 C34 178.6(3) . . . . ?
C30 N2 C33 C32 1.7(3) . . . . ?
C44 N2 C33 C32 -175.8(3) . . . . ?
C30 N2 C33 C34 -179.6(3) . . . . ?
C44 N2 C33 C34 2.9(5) . . . . ?
C32 C33 C34 C35 0.7(5) . . . . ?
N2 C33 C34 C35 -177.8(3) . . . . ?
C33 C34 C35 C36 0.5(5) . . . . ?
C34 C35 C36 C41 178.4(3) . . . . ?
C34 C35 C36 C37 -1.7(5) . . . . ?
C33 C32 C37 C38 -179.8(3) . . . . ?
C31 C32 C37 C38 1.3(5) . . . . ?
C33 C32 C37 C36 -0.7(4) . . . . ?
C31 C32 C37 C36 -179.6(3) . . . . ?
C41 C36 C37 C32 -178.3(3) . . . . ?
C35 C36 C37 C32 1.8(4) . . . . ?
C41 C36 C37 C38 0.8(5) . . . . ?
C35 C36 C37 C38 -179.1(3) . . . . ?
C32 C37 C38 C39 178.6(3) . . . . ?
C36 C37 C38 C39 -0.4(5) . . . . ?
C37 C38 C39 C40 -0.4(7) . . . . ?
C38 C39 C40 C41 0.8(7) . . . . ?
C39 C40 C41 C36 -0.4(7) . . . . ?
C35 C36 C41 C40 179.5(4) . . . . ?
C37 C36 C41 C40 -0.4(6) . . . . ?
